data_1518513
loop_
_publ_author_name
'Asiri, Abdullah M.'
'Heller, Harry G.'
'Hughes, David S.'
'Hursthouse, Michael B.'
'Kendrick, John'
'Leusen, Frank Jj'
'Montis, Riccardo'

_publ_section_title
;
 A mechanophysical phase transition provides a dramatic example of colour
 polymorphism: the tribochromism of a substituted
 tri(methylene)tetrahydrofuran-2-one.
;
_journal_issue 1
_journal_name_full 'Chemistry Central journal'
_journal_page_first 70
_journal_paper_doi 10.1186/s13065-014-0070-3
_journal_volume 8
_journal_year 2014
_chemical_formula_sum 'C28 H22 N2 O2'
_chemical_formula_weight 418.48
_chemical_name_common TriboIV
_chemical_name_systematic
;
 ?
;
_space_group_IT_number 14
_symmetry_cell_setting monoclinic
_symmetry_space_group_name_Hall '-P 2ybc'
_symmetry_space_group_name_H-M 'P 1 21/c 1'
_atom_sites_solution_hydrogens geom
_atom_sites_solution_primary direct
_atom_sites_solution_secondary difmap
_audit_creation_method SHELXL-97
_cell_angle_alpha 90.00
_cell_angle_beta 101.72(3)
_cell_angle_gamma 90.00
_cell_formula_units_Z 4
_cell_length_a 8.610(4)
_cell_length_b 12.780(5)
_cell_length_c 20.458(8)
_cell_measurement_temperature 293(2)
_cell_volume 2204.2(16)
_computing_structure_refinement 'SHELXL-97 (Sheldrick, 2008)'
_diffrn_ambient_temperature 293(2)
_diffrn_measured_fraction_theta_full 0.853
_diffrn_measured_fraction_theta_max 0.853
_diffrn_measurement_device_type 'FAST TV Area Detector'
_diffrn_radiation_monochromator graphite
_diffrn_radiation_source 'FR591 Rotating Anode'
_diffrn_radiation_type MoK\a
_diffrn_radiation_wavelength 0.71069
_diffrn_reflns_av_R_equivalents 0.0795
_diffrn_reflns_av_sigmaI/netI 0.1144
_diffrn_reflns_limit_h_max 9
_diffrn_reflns_limit_h_min -9
_diffrn_reflns_limit_k_max 13
_diffrn_reflns_limit_k_min -10
_diffrn_reflns_limit_l_max 22
_diffrn_reflns_limit_l_min -23
_diffrn_reflns_number 8752
_diffrn_reflns_theta_full 24.94
_diffrn_reflns_theta_max 24.94
_diffrn_reflns_theta_min 1.89
_exptl_absorpt_coefficient_mu 0.080
_exptl_crystal_colour yellow
_exptl_crystal_density_diffrn 1.261
_exptl_crystal_density_method 'not measured'
_exptl_crystal_F_000 880
_refine_diff_density_max 0.154
_refine_diff_density_min -0.151
_refine_diff_density_rms 0.037
_refine_ls_extinction_method none
_refine_ls_goodness_of_fit_ref 0.809
_refine_ls_hydrogen_treatment mixed
_refine_ls_matrix_type full
_refine_ls_number_parameters 290
_refine_ls_number_reflns 3290
_refine_ls_number_restraints 0
_refine_ls_restrained_S_all 0.809
_refine_ls_R_factor_all 0.0891
_refine_ls_R_factor_gt 0.0429
_refine_ls_shift/su_max 0.018
_refine_ls_shift/su_mean 0.000
_refine_ls_structure_factor_coef Fsqd
_refine_ls_weighting_details 'calc w=1/[\s^2^(Fo^2^)+(0.0248P)^2^+0.0000P] where P=(Fo^2^+2Fc^2^)/3'
_refine_ls_weighting_scheme calc
_refine_ls_wR_factor_gt 0.0835
_refine_ls_wR_factor_ref 0.0913
_reflns_number_gt 1790
_reflns_number_total 3290
_reflns_threshold_expression >2\s(I)
_cod_data_source_file 1283497142137493_add6.cif
_cod_data_source_block s92
_cod_depositor_comments
;
The following automatic conversions were performed:

'_symmetry_cell_setting' value 'Monoclinic' changed to 'monoclinic'
according to
/usr/data/users/saulius/crontab/automatic-downloads/current/BMC/lib/dictionaries/cif_core.dic
dictionary named 'cif_core.dic' version 2.4.2 from 2011-04-26.

Automatic conversion script
Id: cif_fix_values 2935 2014-11-11 08:27:57Z andrius 
;
_cod_original_cell_volume 2204.1(16)
_cod_original_sg_symbol_H-M P2(1)c
_cod_database_code 1518513

loop_
_symmetry_equiv_pos_as_xyz
'x, y, z'
'x, -y+1/2, z+1/2'
'-x, -y, -z'
'-x, y-1/2, -z-1/2'

loop_
_atom_site_label
_atom_site_type_symbol
_atom_site_fract_x
_atom_site_fract_y
_atom_site_fract_z
_atom_site_U_iso_or_equiv
_atom_site_adp_type
_atom_site_occupancy
_atom_site_symmetry_multiplicity
_atom_site_calc_flag
_atom_site_refinement_flags
O1 O 1.7511(2) 1.56229(12) 1.51391(8) 0.0412(5) Uani 1 1 d .
O2 O 1.6187(2) 1.48805(13) 1.58639(9) 0.0500(5) Uani 1 1 d .
N1 N 1.9151(3) 1.86622(18) 1.41054(11) 0.0480(7) Uani 1 1 d .
N2 N 1.7702(4) 1.55328(19) 1.34709(12) 0.0764(9) Uani 1 1 d .
C8 C 2.0046(3) 1.75410(16) 1.60148(12) 0.0295(6) Uani 1 1 d .
C3 C 1.8657(3) 1.70474(17) 1.57505(12) 0.0305(6) Uani 1 1 d .
C2 C 1.8288(3) 1.65408(18) 1.50865(13) 0.0334(7) Uani 1 1 d .
C1 C 1.6956(3) 1.5614(2) 1.57533(13) 0.0384(7) Uani 1 1 d .
C4 C 1.7459(3) 1.66116(17) 1.60981(12) 0.0317(6) Uani 1 1 d .
C9 C 2.1281(3) 1.77884(18) 1.56139(12) 0.0296(6) Uani 1 1 d .
C14 C 2.1567(3) 1.88064(18) 1.54342(12) 0.0351(7) Uani 1 1 d .
H14 H 2.0999 1.9357 1.5568 0.042 Uiso 1 1 calc R
C13 C 2.2700(3) 1.9003(2) 1.50545(12) 0.0404(7) Uani 1 1 d .
H13 H 2.2870 1.9689 1.4934 0.049 Uiso 1 1 calc R
C12 C 2.3579(3) 1.8213(2) 1.48505(13) 0.0371(7) Uani 1 1 d .
C11 C 2.3327(3) 1.7205(2) 1.50519(13) 0.0392(7) Uani 1 1 d .
H11 H 2.3922 1.6658 1.4931 0.047 Uiso 1 1 calc R
C10 C 2.2202(3) 1.69998(19) 1.54317(13) 0.0354(7) Uani 1 1 d .
H10 H 2.2064 1.6317 1.5567 0.042 Uiso 1 1 calc R
C28 C 2.4746(3) 1.8420(2) 1.44060(14) 0.0584(9) Uani 1 1 d .
H28A H 2.5805 1.8411 1.4669 0.088 Uiso 1 1 calc R
H28B H 2.4533 1.9093 1.4199 0.088 Uiso 1 1 calc R
H28C H 2.4642 1.7889 1.4068 0.088 Uiso 1 1 calc R
C15 C 2.0523(3) 1.77418(18) 1.67446(13) 0.0307(6) Uani 1 1 d .
C20 C 2.0554(3) 1.69172(19) 1.71959(13) 0.0359(7) Uani 1 1 d .
H20 H 2.0249 1.6251 1.7037 0.043 Uiso 1 1 calc R
C19 C 2.1034(3) 1.7078(2) 1.78793(14) 0.0431(7) Uani 1 1 d .
H19 H 2.1044 1.6523 1.8174 0.052 Uiso 1 1 calc R
C18 C 2.1492(3) 1.8058(2) 1.81173(14) 0.0484(8) Uani 1 1 d .
H18 H 2.1791 1.8170 1.8575 0.058 Uiso 1 1 calc R
C17 C 2.1512(3) 1.8873(2) 1.76837(14) 0.0477(8) Uani 1 1 d .
H17 H 2.1831 1.9535 1.7847 0.057 Uiso 1 1 calc R
C16 C 2.1057(3) 1.87132(19) 1.70025(13) 0.0403(7) Uani 1 1 d .
H16 H 2.1109 1.9266 1.6712 0.048 Uiso 1 1 calc R
C21 C 1.6795(3) 1.70023(18) 1.65969(12) 0.0301(6) Uani 1 1 d .
C23 C 1.7086(3) 1.81067(18) 1.68154(13) 0.0349(7) Uani 1 1 d .
H23 H 1.7825 1.8199 1.7244 0.042 Uiso 1 1 calc R
C27 C 1.5721(4) 1.88825(19) 1.66799(14) 0.0526(8) Uani 1 1 d .
H27B H 1.4711 1.8641 1.6424 0.063 Uiso 1 1 calc R
H27A H 1.5647 1.9390 1.7025 0.063 Uiso 1 1 calc R
C26 C 1.7071(3) 1.89862(18) 1.63254(14) 0.0487(8) Uani 1 1 d .
H26A H 1.7809 1.9558 1.6455 0.058 Uiso 1 1 calc R
H26B H 1.6874 1.8810 1.5855 0.058 Uiso 1 1 calc R
C22 C 1.5830(3) 1.63548(19) 1.69533(13) 0.0393(7) Uani 1 1 d .
H22 H 1.5551 1.5667 1.6752 0.047 Uiso 1 1 calc R
C25 C 1.4705(4) 1.6760(2) 1.73555(16) 0.0649(10) Uani 1 1 d .
H25A H 1.4543 1.7511 1.7361 0.078 Uiso 1 1 calc R
H25B H 1.3769 1.6345 1.7368 0.078 Uiso 1 1 calc R
C24 C 1.6242(4) 1.6352(2) 1.77096(14) 0.0587(9) Uani 1 1 d .
H24B H 1.6251 1.5684 1.7936 0.070 Uiso 1 1 calc R
H24A H 1.7026 1.6851 1.7929 0.070 Uiso 1 1 calc R
C5 C 1.8476(3) 1.68088(18) 1.44625(13) 0.0357(7) Uani 1 1 d .
C6 C 1.8031(4) 1.6093(2) 1.39169(14) 0.0501(8) Uani 1 1 d .
C7 C 1.8929(3) 1.7834(2) 1.42915(13) 0.0372(7) Uani 1 1 d .

loop_
_atom_site_aniso_label
_atom_site_aniso_U_11
_atom_site_aniso_U_22
_atom_site_aniso_U_33
_atom_site_aniso_U_23
_atom_site_aniso_U_13
_atom_site_aniso_U_12
O1 0.0615(14) 0.0364(11) 0.0265(11) -0.0063(8) 0.0109(10) -0.0138(9)
O2 0.0700(15) 0.0395(12) 0.0433(13) -0.0038(9) 0.0184(11) -0.0195(10)
N1 0.0624(18) 0.0463(15) 0.0325(15) 0.0016(12) 0.0033(13) -0.0031(12)
N2 0.128(3) 0.0623(18) 0.0414(19) -0.0159(14) 0.0231(18) -0.0319(17)
C8 0.0365(17) 0.0249(14) 0.0263(17) 0.0010(11) 0.0046(14) 0.0017(12)
C3 0.0385(17) 0.0292(15) 0.0245(16) -0.0014(11) 0.0080(14) -0.0004(12)
C2 0.0398(17) 0.0274(15) 0.0322(18) -0.0038(12) 0.0054(14) -0.0050(12)
C1 0.0436(19) 0.0379(18) 0.0333(18) -0.0009(13) 0.0066(15) -0.0030(13)
C4 0.0330(17) 0.0321(15) 0.0275(16) -0.0003(12) -0.0001(14) -0.0028(12)
C9 0.0337(16) 0.0304(16) 0.0225(15) -0.0010(11) 0.0007(13) -0.0014(12)
C14 0.0413(18) 0.0329(16) 0.0312(16) 0.0016(12) 0.0076(14) 0.0015(12)
C13 0.0419(19) 0.0453(18) 0.0325(18) 0.0049(13) 0.0038(15) -0.0118(14)
C12 0.0289(17) 0.0529(19) 0.0280(17) -0.0018(14) 0.0025(14) -0.0074(14)
C11 0.0382(18) 0.0443(18) 0.0338(18) -0.0060(13) 0.0044(15) 0.0037(13)
C10 0.0415(18) 0.0354(16) 0.0279(16) 0.0008(12) 0.0041(14) 0.0002(13)
C28 0.049(2) 0.080(2) 0.048(2) -0.0007(16) 0.0139(18) -0.0085(16)
C15 0.0304(16) 0.0336(16) 0.0286(17) 0.0005(12) 0.0072(13) -0.0022(11)
C20 0.0268(17) 0.0452(17) 0.0344(19) -0.0013(13) 0.0036(14) 0.0018(12)
C19 0.0388(19) 0.060(2) 0.0297(19) 0.0079(14) 0.0054(15) 0.0042(14)
C18 0.048(2) 0.070(2) 0.0255(18) -0.0081(15) 0.0025(15) -0.0053(16)
C17 0.048(2) 0.0541(19) 0.040(2) -0.0102(16) 0.0067(16) -0.0102(14)
C16 0.0470(19) 0.0440(17) 0.0292(18) -0.0037(13) 0.0056(15) -0.0119(13)
C21 0.0269(16) 0.0368(16) 0.0245(16) -0.0016(12) 0.0004(13) 0.0034(11)
C23 0.0364(17) 0.0361(17) 0.0304(16) -0.0029(12) 0.0021(13) 0.0041(12)
C27 0.051(2) 0.0471(18) 0.058(2) -0.0023(15) 0.0062(17) 0.0162(14)
C26 0.062(2) 0.0330(17) 0.050(2) 0.0012(14) 0.0065(17) 0.0064(14)
C22 0.0381(18) 0.0451(16) 0.0358(18) -0.0044(13) 0.0103(15) -0.0061(13)
C25 0.063(2) 0.064(2) 0.080(3) 0.0106(18) 0.043(2) 0.0078(17)
C24 0.056(2) 0.078(2) 0.039(2) 0.0101(16) 0.0009(17) -0.0206(18)
C5 0.0516(19) 0.0326(16) 0.0223(16) -0.0031(12) 0.0061(14) -0.0055(13)
C6 0.078(2) 0.0439(19) 0.0295(19) 0.0005(14) 0.0124(17) -0.0130(16)
C7 0.0434(19) 0.0471(19) 0.0199(16) -0.0056(13) 0.0034(14) 0.0002(14)

loop_
_atom_type_symbol
_atom_type_description
_atom_type_scat_dispersion_real
_atom_type_scat_dispersion_imag
_atom_type_scat_source
C C 0.0033 0.0016 'International Tables Vol C Tables 4.2.6.8 and 6.1.1.4'
H H 0.0000 0.0000 'International Tables Vol C Tables 4.2.6.8 and 6.1.1.4'
N N 0.0061 0.0033 'International Tables Vol C Tables 4.2.6.8 and 6.1.1.4'
O O 0.0106 0.0060 'International Tables Vol C Tables 4.2.6.8 and 6.1.1.4'

loop_
_geom_angle_atom_site_label_1
_geom_angle_atom_site_label_2
_geom_angle_atom_site_label_3
_geom_angle
C2 O1 C1 109.40(18)
C3 C8 C15 121.3(2)
C3 C8 C9 122.8(2)
C15 C8 C9 115.4(2)
C8 C3 C4 128.8(2)
C8 C3 C2 125.0(2)
C4 C3 C2 103.7(2)
C5 C2 O1 116.3(2)
C5 C2 C3 134.9(2)
O1 C2 C3 108.7(2)
O2 C1 O1 117.9(2)
O2 C1 C4 134.9(3)
O1 C1 C4 107.1(2)
C21 C4 C3 131.6(2)
C21 C4 C1 123.1(2)
C3 C4 C1 105.1(2)
C10 C9 C14 118.1(2)
C10 C9 C8 120.2(2)
C14 C9 C8 121.7(2)
C13 C14 C9 120.1(2)
C12 C13 C14 121.9(2)
C13 C12 C11 117.6(3)
C13 C12 C28 121.9(2)
C11 C12 C28 120.5(3)
C12 C11 C10 120.9(2)
C9 C10 C11 121.3(2)
C16 C15 C20 117.5(2)
C16 C15 C8 122.5(2)
C20 C15 C8 119.8(2)
C19 C20 C15 121.0(2)
C18 C19 C20 119.8(3)
C17 C18 C19 120.3(3)
C18 C17 C16 120.1(3)
C17 C16 C15 121.2(3)
C4 C21 C22 122.1(2)
C4 C21 C23 120.2(2)
C22 C21 C23 117.6(2)
C21 C23 C26 122.1(2)
C21 C23 C27 119.2(2)
C26 C23 C27 59.30(16)
C26 C27 C23 59.85(17)
C27 C26 C23 60.85(17)
C21 C22 C25 125.2(2)
C21 C22 C24 118.1(2)
C25 C22 C24 58.61(19)
C24 C25 C22 61.7(2)
C25 C24 C22 59.69(18)
C2 C5 C7 123.3(2)
C2 C5 C6 120.3(2)
C7 C5 C6 115.9(2)
N2 C6 C5 178.1(3)
N1 C7 C5 173.0(3)

loop_
_geom_bond_atom_site_label_1
_geom_bond_atom_site_label_2
_geom_bond_distance
O1 C2 1.366(3)
O1 C1 1.432(3)
O2 C1 1.195(3)
N1 C7 1.153(3)
N2 C6 1.149(3)
C8 C3 1.363(3)
C8 C15 1.488(3)
C8 C9 1.503(3)
C3 C4 1.475(3)
C3 C2 1.480(3)
C2 C5 1.363(3)
C1 C4 1.479(3)
C4 C21 1.362(3)
C9 C10 1.380(3)
C9 C14 1.388(3)
C14 C13 1.388(3)
C13 C12 1.377(3)
C12 C11 1.382(3)
C12 C28 1.509(4)
C11 C10 1.385(3)
C15 C16 1.390(3)
C15 C20 1.398(3)
C20 C19 1.390(3)
C19 C18 1.373(3)
C18 C17 1.371(3)
C17 C16 1.384(3)
C21 C22 1.467(3)
C21 C23 1.486(3)
C23 C26 1.504(3)
C23 C27 1.519(3)
C27 C26 1.496(4)
C22 C25 1.486(4)
C22 C24 1.515(4)
C25 C24 1.469(4)
C5 C7 1.431(4)
C5 C6 1.434(4)

loop_
_geom_torsion_atom_site_label_1
_geom_torsion_atom_site_label_2
_geom_torsion_atom_site_label_3
_geom_torsion_atom_site_label_4
_geom_torsion
C15 C8 C3 C4 -2.2(4)
C9 C8 C3 C4 169.6(2)
C15 C8 C3 C2 -161.2(2)
C9 C8 C3 C2 10.6(4)
C1 O1 C2 C5 -161.3(2)
C1 O1 C2 C3 15.5(3)
C8 C3 C2 C5 -44.8(4)
C4 C3 C2 C5 151.9(3)
C8 C3 C2 O1 139.2(2)
C4 C3 C2 O1 -24.1(3)
C2 O1 C1 O2 176.8(2)
C2 O1 C1 C4 -0.5(3)
C8 C3 C4 C21 44.7(4)
C2 C3 C4 C21 -152.8(3)
C8 C3 C4 C1 -139.6(3)
C2 C3 C4 C1 22.8(2)
O2 C1 C4 C21 -15.1(5)
O1 C1 C4 C21 161.6(2)
O2 C1 C4 C3 168.8(3)
O1 C1 C4 C3 -14.5(3)
C3 C8 C9 C10 -73.0(3)
C15 C8 C9 C10 99.2(3)
C3 C8 C9 C14 109.0(3)
C15 C8 C9 C14 -78.8(3)
C10 C9 C14 C13 3.0(4)
C8 C9 C14 C13 -179.0(2)
C9 C14 C13 C12 -0.7(4)
C14 C13 C12 C11 -1.6(4)
C14 C13 C12 C28 176.6(3)
C13 C12 C11 C10 1.5(4)
C28 C12 C11 C10 -176.7(2)
C14 C9 C10 C11 -3.2(4)
C8 C9 C10 C11 178.8(2)
C12 C11 C10 C9 0.9(4)
C3 C8 C15 C16 -131.9(3)
C9 C8 C15 C16 55.8(3)
C3 C8 C15 C20 52.9(3)
C9 C8 C15 C20 -119.4(2)
C16 C15 C20 C19 2.9(4)
C8 C15 C20 C19 178.3(2)
C15 C20 C19 C18 -0.3(4)
C20 C19 C18 C17 -1.4(4)
C19 C18 C17 C16 0.5(4)
C18 C17 C16 C15 2.2(4)
C20 C15 C16 C17 -3.8(4)
C8 C15 C16 C17 -179.2(3)
C3 C4 C21 C22 -168.7(2)
C1 C4 C21 C22 16.4(4)
C3 C4 C21 C23 8.9(4)
C1 C4 C21 C23 -166.1(2)
C4 C21 C23 C26 42.0(4)
C22 C21 C23 C26 -140.3(3)
C4 C21 C23 C27 112.2(3)
C22 C21 C23 C27 -70.2(3)
C21 C23 C27 C26 -112.1(3)
C21 C23 C26 C27 107.3(3)
C4 C21 C22 C25 -161.6(3)
C23 C21 C22 C25 20.8(4)
C4 C21 C22 C24 128.7(3)
C23 C21 C22 C24 -49.0(3)
C21 C22 C25 C24 -104.1(3)
C21 C22 C24 C25 116.2(3)
O1 C2 C5 C7 165.4(2)
C3 C2 C5 C7 -10.4(5)
O1 C2 C5 C6 -6.8(4)
C3 C2 C5 C6 177.4(3)
C2 C5 C6 N2 -156(11)
C7 C5 C6 N2 31(11)
C2 C5 C7 N1 -122(2)
C6 C5 C7 N1 51(2)
